data_7160781
loop_
_publ_author_name
'Bu, Shixuan'
'Wang, Haoran'
'Wang, Sunewang R.'

_publ_section_title
;
 Expedient regioselective synthesis of all-different tetraaryl furans.
;
_journal_issue 42
_journal_name_full 'Organic &amp; biomolecular chemistry'
_journal_page_first 9602
_journal_page_last 9607
_journal_paper_doi 10.1039/d5ob01484k
_journal_volume 23
_journal_year 2025
_chemical_formula_moiety 'C35 H22 Br Cl O2'
_chemical_formula_sum 'C35 H22 Br Cl O2'
_chemical_formula_weight 589.88
_space_group_crystal_system monoclinic
_space_group_IT_number 14
_space_group_name_Hall '-P 2ybc'
_space_group_name_H-M_alt 'P 1 21/c 1'
_atom_sites_solution_hydrogens geom
_atom_sites_solution_primary dual
_audit_creation_date 2024-10-15
_audit_creation_method
;
Olex2 1.5
(compiled 2024.02.16 svn.r378c4104 for OlexSys, GUI svn.r6928)
;
_audit_update_record
;
2024-10-31 deposited with the CCDC.	2025-10-06 downloaded from the CCDC.
;
_cell_angle_alpha 90
_cell_angle_beta 93.222(3)
_cell_angle_gamma 90
_cell_formula_units_Z 4
_cell_length_a 5.9069(2)
_cell_length_b 28.0225(8)
_cell_length_c 15.8563(4)
_cell_measurement_reflns_used 16787
_cell_measurement_temperature 172.95(11)
_cell_measurement_theta_max 73.0410
_cell_measurement_theta_min 3.1950
_cell_volume 2620.48(13)
_computing_cell_refinement 'CrysAlisPro 1.171.42.100a (Rigaku OD, 2023)'
_computing_data_collection 'CrysAlisPro 1.171.42.100a (Rigaku OD, 2023)'
_computing_data_reduction 'CrysAlisPro 1.171.42.100a (Rigaku OD, 2023)'
_computing_molecular_graphics 'Olex2 1.5 (Dolomanov et al., 2009)'
_computing_publication_material 'Olex2 1.5 (Dolomanov et al., 2009)'
_computing_structure_refinement 'SHELXL 2018/3 (Sheldrick, 2015)'
_computing_structure_solution 'SHELXT 2018/2 (Sheldrick, 2018)'
_diffrn_ambient_environment N~2~
_diffrn_ambient_temperature 172.95(11)
_diffrn_detector 'Hybrid Pixel Array Detector'
_diffrn_detector_area_resol_mean 5.8140
_diffrn_measured_fraction_theta_full 1.000
_diffrn_measured_fraction_theta_max 1.000
_diffrn_measurement_details
;
List of Runs (angles in degrees, time in seconds):

  # Type    Start    End  Width  t~exp~   \w     \q     \k     \f   Frames
#--------------------------------------------------------------------------
  1  \w    -63.00 -37.00   1.00    2.00    --    0.00 -76.00 -51.00   26
  2  \w    -11.00  33.00   1.00    2.00    --    0.00 -76.00 -51.00   44
  3  \w      3.00 107.00   1.00    2.00    --   92.10 -76.00 -51.00  104
  4  \w     59.00 113.00   1.00    2.00    --   92.10  76.00  75.00   54
  5  \w    -25.00  15.00   1.00    2.00    --    0.00  37.00-120.00   40
  6  \w    -26.00  88.00   1.00    2.00    --    0.00  37.00  60.00  114
  7  \w    -29.00  -3.00   1.00    2.00    --    0.00  76.00  75.00   26
  8  \w    -26.00   4.00   1.00    2.00    --    0.00  57.00  90.00   30
  9  \w    -12.00  72.00   1.00    2.00    --    0.00  82.00 -90.00   84
 10  \w     19.00  89.00   1.00    2.00    --    0.00  37.00-120.00   70
 11  \w     10.00  60.00   1.00    2.00    --    0.00  57.00  90.00   50
 12  \w    -29.00  74.00   1.00    2.00    --    0.00  77.00 -30.00  103
 13  \w      3.00 125.00   1.00    2.00    --   92.10 -77.00-180.00  122
 14  \w     57.00  82.00   1.00    2.00    --   92.10  82.00 150.00   25
 15  \w     96.00 122.00   1.00    2.00    --   92.10  60.00 141.35   26
 16  \w     59.00  86.00   1.00    2.00    --   92.10  77.00  60.00   27
 17  \w     59.00 114.00   1.00    2.00    --   92.10  77.00-120.00   55
 18  \w    136.00 182.00   1.00    2.00    --   92.10  77.00-120.00   46
 19  \w     57.00  83.00   1.00    2.00    --   92.10  82.00-180.00   26
 20  \w      9.00 128.00   1.00    2.00    --   92.10 -82.00  30.00  119
 21  \w    139.00 182.00   1.00    2.00    --   92.10  82.00 130.04   43
 22  \w    144.00 182.00   1.00    2.00    --   92.10  61.00 -45.71   38
 23  \w     64.00  90.00   1.00    2.00    --   92.10  60.00 141.35   26
 24  \w     59.00  84.00   1.00    2.00    --   92.10  77.00 -30.00   25
 25  \w     59.00  85.00   1.00    2.00    --   92.10  77.00 -60.00   26
 26  \w    138.00 163.00   1.00    2.00    --   92.10  77.00 -60.00   25
 27  \w     59.00  97.00   1.00    2.00    --   92.10  77.00  90.00   38
 28  \w    103.00 129.00   1.00    2.00    --   92.10  77.00  90.00   26
 29  \w    144.00 170.00   1.00    2.00    --   92.10  77.00  90.00   26
 30  \w     57.00  83.00   1.00    2.00    --   92.10  82.00 -90.00   26
 31  \w    154.00 180.00   1.00    2.00    --   92.10  82.00 -90.00   26
 32  \w     63.00  89.00   1.00    2.00    --   92.10  66.00 -81.49   26
 33  \w     66.00 181.00   1.00    2.00    --   92.10  45.00  90.00  115
 34  \w     59.00  84.00   1.00    2.00    --   92.10  77.00 120.00   25
 35  \w     57.00  83.00   1.00    2.00    --   92.10  82.00 130.04   26
 36  \w     36.00 126.00   1.00    2.00    --   92.10 -82.00  90.00   90
 37  \w    157.00 182.00   1.00    2.00    --   92.10  60.00  45.96   25
 38  \w     64.00  98.00   1.00    2.00    --   92.10  61.00 -45.71   34
 39  \w      9.00  35.00   1.00    2.00    --   92.10 -82.00  90.00   26
 40  \w     57.00  82.00   1.00    2.00    --   92.10  82.00-120.00   25
 41  \w     57.00  82.00   1.00    2.00    --   92.10  82.00  90.00   25
 42  \w     61.00  87.00   1.00    2.00    --   92.10  73.00 -87.40   26
 43  \w     57.00  83.00   1.00    2.00    --   92.10  82.00 -60.00   26
 44  \w     67.00 118.00   1.00    2.00    --   92.10  51.00  26.63   51
 45  \w     57.00  86.00   1.00    2.00    --   92.10  82.00-150.00   29
 46  \w     64.00 117.00   1.00    2.00    --   92.10  60.00  45.96   53
 47  \w     65.00 182.00   1.00    2.00    --   92.10  57.00 171.16  117
 48  \w     57.00  83.00   1.00    2.00    --   92.10  82.00 -30.00   26
 49  \w     57.00  82.00   1.00    2.00    --   92.10  82.00  30.00   25
 50  \w     57.00  82.00   1.00    2.00    --   92.10  82.00 120.00   25
 51  \w     64.00  89.00   1.00    2.00    --   92.10  62.00-156.38   25
 52  \w    128.00 153.00   1.00    2.00    --   92.10  62.00-156.38   25
 53  \w     59.00  84.00   1.00    2.00    --   92.10  77.00  -4.76   25
 54  \w    108.00 148.00   1.00    2.00    --   92.10  77.00  -4.76   40
 55  \w     66.00 120.00   1.00    2.00    --   92.10  46.00-144.05   54
 56  \w     66.00 182.00   1.00    2.00    --   92.10  45.00-105.50  116
 57  \w     59.00  84.00   1.00    2.00    --   92.10  78.00  15.07   25
 58  \w     58.00  83.00   1.00    2.00    --   92.10  79.00-157.11   25
 59  \w     66.00 164.00   1.00    2.00    --   92.10  45.00 150.00   98
 60  \w     67.00 160.00   1.00    2.00    --   92.10  45.00 -53.91   93
 61  \w    130.00 179.00   1.00    2.00    --   92.10  77.00  30.00   49
 62  \w    117.00 179.00   1.00    2.00    --   92.10  66.00 -81.49   62
 63  \w     59.00  84.00   1.00    2.00    --   92.10  77.00  30.00   25
 64  \w     12.00 125.00   1.00    2.00    --   92.10 -82.00-120.00  113
 65  \w    129.00 182.00   1.00    2.00    --   92.10  82.00-180.00   53
 66  \w     75.00 103.00   1.00    2.00    --   92.10 -82.00 150.00   28
 67  \w     63.00 174.00   1.00    2.00    --   92.10  64.00 -22.42  111
;
_diffrn_measurement_device 'four-circle diffractometer'
_diffrn_measurement_device_type 'XtaLAB AFC12 (RINC): Kappa dual home/near'
_diffrn_measurement_method '\w scans'
_diffrn_orient_matrix_type 'CrysAlisPro convention (1999,Acta A55,543-557)'
_diffrn_orient_matrix_UB_11 -0.0057171000
_diffrn_orient_matrix_UB_12 -0.0446304000
_diffrn_orient_matrix_UB_13 0.0565021000
_diffrn_orient_matrix_UB_21 0.2513738000
_diffrn_orient_matrix_UB_22 -0.0096308000
_diffrn_orient_matrix_UB_23 -0.0150709000
_diffrn_orient_matrix_UB_31 0.0711421000
_diffrn_orient_matrix_UB_32 0.0306109000
_diffrn_orient_matrix_UB_33 0.0777557000
_diffrn_radiation_monochromator mirror
_diffrn_radiation_probe x-ray
_diffrn_radiation_type 'Cu K\a'
_diffrn_radiation_wavelength 1.54184
_diffrn_reflns_av_R_equivalents 0.1383
_diffrn_reflns_av_unetI/netI 0.0495
_diffrn_reflns_Laue_measured_fraction_full 1.000
_diffrn_reflns_Laue_measured_fraction_max 1.000
_diffrn_reflns_limit_h_max 7
_diffrn_reflns_limit_h_min -7
_diffrn_reflns_limit_k_max 33
_diffrn_reflns_limit_k_min -33
_diffrn_reflns_limit_l_max 18
_diffrn_reflns_limit_l_min -18
_diffrn_reflns_number 66414
_diffrn_reflns_point_group_measured_fraction_full 1.000
_diffrn_reflns_point_group_measured_fraction_max 1.000
_diffrn_reflns_theta_full 67.079
_diffrn_reflns_theta_max 67.079
_diffrn_reflns_theta_min 3.154
_diffrn_source 'micro-focus sealed X-ray tube'
_diffrn_source_type 'Rigaku (Cu) X-ray Source'
_exptl_absorpt_coefficient_mu 3.329
_exptl_absorpt_correction_T_max 1.00000
_exptl_absorpt_correction_T_min 0.18956
_exptl_absorpt_correction_type multi-scan
_exptl_absorpt_process_details
;
CrysAlisPro 1.171.42.100a (Rigaku Oxford Diffraction, 2023)
Empirical absorption correction using spherical harmonics,
implemented in SCALE3 ABSPACK scaling algorithm.
;
_exptl_crystal_colour 'clear light colourless'
_exptl_crystal_colour_lustre clear
_exptl_crystal_colour_modifier light
_exptl_crystal_colour_primary colourless
_exptl_crystal_density_diffrn 1.495
_exptl_crystal_description block
_exptl_crystal_F_000 1200
_exptl_crystal_size_max 0.23
_exptl_crystal_size_mid 0.16
_exptl_crystal_size_min 0.12
_refine_diff_density_max 1.751
_refine_diff_density_min -0.668
_refine_diff_density_rms 0.118
_refine_ls_extinction_method none
_refine_ls_goodness_of_fit_ref 1.134
_refine_ls_hydrogen_treatment constr
_refine_ls_matrix_type full
_refine_ls_number_parameters 353
_refine_ls_number_reflns 4666
_refine_ls_number_restraints 0
_refine_ls_restrained_S_all 1.134
_refine_ls_R_factor_all 0.0809
_refine_ls_R_factor_gt 0.0742
_refine_ls_shift/su_max 0.000
_refine_ls_shift/su_mean 0.000
_refine_ls_structure_factor_coef Fsqd
_refine_ls_weighting_details 'w=1/[\s^2^(Fo^2^)+(0.0633P)^2^+18.1784P] where P=(Fo^2^+2Fc^2^)/3'
_refine_ls_weighting_scheme calc
_refine_ls_wR_factor_gt 0.2020
_refine_ls_wR_factor_ref 0.2055
_reflns_Friedel_coverage 0.000
_reflns_number_gt 4101
_reflns_number_total 4666
_reflns_threshold_expression 'I > 2\s(I)'
_cod_data_source_file d5ob01484k2.cif
_cod_data_source_block exp_4516_auto
_cod_depositor_comments 'Adding full bibliography for 7160780--7160781.cif.'
_cod_database_code 7160781
_shelx_shelxl_version_number 2018/3
_shelx_space_group_comment
;
The symmetry employed for this shelxl refinement is uniquely defined
by the following loop, which should always be used as a source of
symmetry information in preference to the above space-group names.
They are only intended as comments.
;
_shelx_estimated_absorpt_t_max 0.691
_shelx_estimated_absorpt_t_min 0.515
_olex2_refinement_description
;
1. Fixed Uiso
 At 1.2 times of:
  All C(H) groups
 At 1.5 times of:
  All C(H,H,H) groups
2.a Aromatic/amide H refined with riding coordinates:
 C23(H23), C3(H3), C2(H2), C26(H26), C25(H25), C20(H20), C14(H14), C5(H5),
 C17(H17), C22(H22), C15(H15), C19(H19), C6(H6), C28(H28), C31(H31), C12(H12),
 C16(H16), C34(H34), C33(H33)
2.b Idealised Me refined as rotating group:
 C35(H35A,H35B,H35C)
;
_olex2_submission_special_instructions 'No special instructions were received'
_oxdiff_exptl_absorpt_empirical_details
;
Empirical correction (ABSPACK) includes:
- Absorption correction using spherical harmonics
- Frame scaling
;
_oxdiff_exptl_absorpt_empirical_full_max 4.952
_oxdiff_exptl_absorpt_empirical_full_min 0.383

loop_
_space_group_symop_operation_xyz
'x, y, z'
'-x, y+1/2, -z+1/2'
'-x, -y, -z'
'x, -y-1/2, z-1/2'

loop_
_atom_site_label
_atom_site_type_symbol
_atom_site_fract_x
_atom_site_fract_y
_atom_site_fract_z
_atom_site_U_iso_or_equiv
_atom_site_adp_type
_atom_site_occupancy
_atom_site_site_symmetry_order
_atom_site_calc_flag
_atom_site_refinement_flags_posn
_atom_site_refinement_flags_adp
_atom_site_refinement_flags_occupancy
_atom_site_disorder_assembly
_atom_site_disorder_group
Br1 Br 0.76346(14) 0.43239(3) -0.20911(4) 0.0464(3) Uani 1 1 d . . . . .
Cl1 Cl 1.0185(3) 0.55096(5) 0.40081(10) 0.0369(4) Uani 1 1 d . . . . .
O1 O 0.1385(7) 0.32962(13) 0.3112(2) 0.0262(9) Uani 1 1 d . . . . .
O2 O 0.5347(7) 0.39242(14) 0.1006(2) 0.0293(9) Uani 1 1 d . . . . .
C23 C 0.6268(10) 0.5029(2) 0.4035(3) 0.0279(12) Uani 1 1 d . . . . .
H23 H 0.580941 0.527493 0.440146 0.033 Uiso 1 1 calc R U . . .
C7 C 0.2814(10) 0.35952(19) 0.3585(3) 0.0235(11) Uani 1 1 d . . . . .
C3 C 0.0962(11) 0.3241(2) 0.5729(4) 0.0296(13) Uani 1 1 d . . . . .
H3 H -0.030520 0.309263 0.596406 0.036 Uiso 1 1 calc R U . . .
C21 C 0.5474(10) 0.42896(18) 0.3286(3) 0.0240(11) Uani 1 1 d . . . . .
C2 C 0.0966(10) 0.33117(19) 0.4865(4) 0.0267(12) Uani 1 1 d . . . . .
H2 H -0.030589 0.321471 0.451346 0.032 Uiso 1 1 calc R U . . .
C26 C 0.7570(10) 0.4324(2) 0.2931(4) 0.0283(12) Uani 1 1 d . . . . .
H26 H 0.800943 0.408750 0.254452 0.034 Uiso 1 1 calc R U . . .
C10 C 0.1566(10) 0.34150(19) 0.2278(3) 0.0241(11) Uani 1 1 d . . . . .
C35 C 0.2734(13) 0.3323(3) 0.7206(4) 0.0438(17) Uani 1 1 d . . . . .
H35A H 0.182004 0.357824 0.743750 0.066 Uiso 1 1 calc R U . . .
H35B H 0.428029 0.333776 0.746297 0.066 Uiso 1 1 calc R U . . .
H35C H 0.206047 0.301299 0.732970 0.066 Uiso 1 1 calc R U . . .
C8 C 0.3922(10) 0.38942(19) 0.3062(3) 0.0246(12) Uani 1 1 d . . . . .
C25 C 0.9027(10) 0.4700(2) 0.3135(4) 0.0292(13) Uani 1 1 d . . . . .
H25 H 1.045935 0.472121 0.289337 0.035 Uiso 1 1 calc R U . . .
C1 C 0.2827(10) 0.35251(18) 0.4504(3) 0.0221(11) Uani 1 1 d . . . . .
C20 C -0.2000(10) 0.2960(2) 0.1894(3) 0.0263(12) Uani 1 1 d . . . . .
H20 H -0.236946 0.296378 0.246947 0.032 Uiso 1 1 calc R U . . .
C13 C -0.0944(10) 0.29636(19) 0.0196(3) 0.0249(12) Uani 1 1 d . . . . .
C24 C 0.8360(10) 0.50454(19) 0.3698(3) 0.0266(12) Uani 1 1 d . . . . .
C14 C -0.0483(11) 0.2981(2) -0.0677(4) 0.0312(13) Uani 1 1 d . . . . .
H14 H 0.090355 0.311238 -0.084465 0.037 Uiso 1 1 calc R U . . .
C32 C 0.5837(11) 0.4361(2) -0.1141(4) 0.0332(14) Uani 1 1 d . . . . .
C5 C 0.4637(11) 0.3595(2) 0.5895(4) 0.0289(12) Uani 1 1 d . . . . .
H5 H 0.590092 0.369551 0.624839 0.035 Uiso 1 1 calc R U . . .
C27 C 0.3413(10) 0.40349(19) 0.1434(3) 0.0254(12) Uani 1 1 d . . . . .
C17 C -0.4539(11) 0.2578(2) -0.0191(4) 0.0303(13) Uani 1 1 d . . . . .
H17 H -0.591462 0.243676 -0.003505 0.036 Uiso 1 1 calc R U . . .
C9 C 0.3079(10) 0.37770(19) 0.2219(3) 0.0241(11) Uani 1 1 d . . . . .
C22 C 0.4836(10) 0.4649(2) 0.3833(3) 0.0262(12) Uani 1 1 d . . . . .
H22 H 0.339753 0.463373 0.407099 0.031 Uiso 1 1 calc R U . . .
C18 C -0.2992(10) 0.27619(19) 0.0437(4) 0.0278(12) Uani 1 1 d . . . . .
C15 C -0.2029(12) 0.2808(2) -0.1269(4) 0.0364(15) Uani 1 1 d . . . . .
H15 H -0.172830 0.282648 -0.185011 0.044 Uiso 1 1 calc R U . . .
C19 C -0.3459(10) 0.27588(19) 0.1305(4) 0.0286(13) Uani 1 1 d . . . . .
H19 H -0.481283 0.261373 0.147607 0.034 Uiso 1 1 calc R U . . .
C6 C 0.4669(10) 0.36624(19) 0.5033(4) 0.0268(12) Uani 1 1 d . . . . .
H6 H 0.595688 0.380314 0.480035 0.032 Uiso 1 1 calc R U . . .
C11 C 0.0093(10) 0.31670(19) 0.1657(3) 0.0252(12) Uani 1 1 d . . . . .
C4 C 0.2798(11) 0.3385(2) 0.6257(4) 0.0315(13) Uani 1 1 d . . . . .
C29 C 0.3083(11) 0.4408(2) 0.0192(4) 0.0315(13) Uani 1 1 d . . . . .
C28 C 0.2030(12) 0.4328(2) 0.0983(4) 0.0343(14) Uani 1 1 d . . . . .
H28 H 0.063699 0.445786 0.114756 0.041 Uiso 1 1 calc R U . . .
C31 C 0.6526(11) 0.4120(2) -0.0410(4) 0.0313(13) Uani 1 1 d . . . . .
H31 H 0.790556 0.394550 -0.035776 0.038 Uiso 1 1 calc R U . . .
C12 C 0.0585(10) 0.31557(19) 0.0817(3) 0.0248(12) Uani 1 1 d . . . . .
H12 H 0.199093 0.328077 0.065396 0.030 Uiso 1 1 calc R U . . .
C16 C -0.4065(11) 0.2604(2) -0.1028(4) 0.0357(14) Uani 1 1 d . . . . .
H16 H -0.512272 0.248183 -0.144742 0.043 Uiso 1 1 calc R U . . .
C34 C 0.2423(12) 0.4654(2) -0.0556(4) 0.0414(16) Uani 1 1 d . . . . .
H34 H 0.105661 0.483366 -0.060647 0.050 Uiso 1 1 calc R U . . .
C33 C 0.3872(12) 0.4623(2) -0.1220(4) 0.0408(16) Uani 1 1 d . . . . .
H33 H 0.349338 0.478609 -0.173468 0.049 Uiso 1 1 calc R U . . .
C30 C 0.5070(11) 0.4151(2) 0.0238(3) 0.0271(12) Uani 1 1 d . . . . .

loop_
_atom_site_aniso_label
_atom_site_aniso_U_11
_atom_site_aniso_U_22
_atom_site_aniso_U_33
_atom_site_aniso_U_23
_atom_site_aniso_U_13
_atom_site_aniso_U_12
Br1 0.0637(5) 0.0519(5) 0.0254(4) 0.0006(3) 0.0185(3) -0.0108(4)
Cl1 0.0456(9) 0.0275(7) 0.0384(8) -0.0078(6) 0.0109(7) -0.0107(6)
O1 0.039(2) 0.0233(19) 0.0170(18) -0.0007(15) 0.0038(16) -0.0049(17)
O2 0.038(2) 0.028(2) 0.023(2) 0.0075(16) 0.0106(17) 0.0051(18)
C23 0.041(3) 0.022(3) 0.022(3) -0.006(2) 0.010(2) -0.002(2)
C7 0.029(3) 0.021(3) 0.020(3) -0.002(2) 0.004(2) -0.002(2)
C3 0.038(3) 0.024(3) 0.029(3) 0.001(2) 0.012(2) -0.006(2)
C21 0.034(3) 0.018(3) 0.019(3) 0.001(2) 0.004(2) 0.003(2)
C2 0.032(3) 0.019(3) 0.029(3) -0.001(2) 0.006(2) -0.002(2)
C26 0.040(3) 0.021(3) 0.024(3) -0.004(2) 0.009(2) 0.001(2)
C10 0.032(3) 0.020(3) 0.021(3) 0.001(2) 0.006(2) 0.001(2)
C35 0.059(5) 0.049(4) 0.024(3) 0.002(3) 0.008(3) 0.000(3)
C8 0.033(3) 0.023(3) 0.019(3) -0.001(2) 0.007(2) 0.004(2)
C25 0.033(3) 0.028(3) 0.028(3) 0.001(2) 0.012(2) 0.000(2)
C1 0.032(3) 0.016(2) 0.019(3) 0.000(2) 0.006(2) -0.001(2)
C20 0.034(3) 0.025(3) 0.020(3) 0.003(2) 0.002(2) -0.004(2)
C13 0.034(3) 0.017(3) 0.023(3) -0.004(2) 0.003(2) 0.000(2)
C24 0.040(3) 0.017(3) 0.024(3) 0.002(2) 0.005(2) -0.004(2)
C14 0.041(3) 0.026(3) 0.027(3) -0.003(2) 0.011(3) -0.005(3)
C32 0.047(4) 0.029(3) 0.024(3) -0.001(2) 0.010(3) -0.007(3)
C5 0.037(3) 0.027(3) 0.023(3) -0.003(2) 0.004(2) 0.000(2)
C27 0.037(3) 0.021(3) 0.018(3) -0.002(2) 0.008(2) -0.001(2)
C17 0.038(3) 0.021(3) 0.033(3) -0.002(2) 0.003(3) -0.002(2)
C9 0.031(3) 0.021(3) 0.021(3) 0.000(2) 0.008(2) 0.003(2)
C22 0.033(3) 0.028(3) 0.018(3) -0.001(2) 0.010(2) 0.002(2)
C18 0.038(3) 0.016(3) 0.030(3) -0.002(2) 0.004(2) 0.001(2)
C15 0.055(4) 0.034(3) 0.020(3) -0.004(2) 0.003(3) -0.003(3)
C19 0.037(3) 0.019(3) 0.030(3) 0.003(2) 0.008(2) -0.003(2)
C6 0.030(3) 0.023(3) 0.028(3) 0.001(2) 0.008(2) -0.003(2)
C11 0.035(3) 0.018(3) 0.023(3) -0.002(2) 0.005(2) 0.001(2)
C4 0.046(4) 0.026(3) 0.023(3) 0.000(2) 0.008(3) 0.000(3)
C29 0.043(4) 0.027(3) 0.025(3) 0.004(2) 0.006(3) 0.006(3)
C28 0.050(4) 0.028(3) 0.026(3) 0.002(2) 0.011(3) 0.007(3)
C31 0.038(3) 0.029(3) 0.028(3) 0.003(2) 0.010(3) 0.001(3)
C12 0.030(3) 0.021(3) 0.025(3) 0.001(2) 0.004(2) -0.002(2)
C16 0.044(4) 0.031(3) 0.032(3) -0.008(3) -0.004(3) -0.004(3)
C34 0.050(4) 0.043(4) 0.033(3) 0.013(3) 0.011(3) 0.013(3)
C33 0.052(4) 0.044(4) 0.026(3) 0.013(3) 0.005(3) 0.002(3)
C30 0.043(3) 0.023(3) 0.016(3) 0.001(2) 0.006(2) -0.005(2)

loop_
_atom_type_symbol
_atom_type_description
_atom_type_scat_dispersion_real
_atom_type_scat_dispersion_imag
_atom_type_scat_source
C C 0.0181 0.0091 'International Tables Vol C Tables 4.2.6.8 and 6.1.1.4'
H H 0.0000 0.0000 'International Tables Vol C Tables 4.2.6.8 and 6.1.1.4'
Br Br -0.6763 1.2805 'International Tables Vol C Tables 4.2.6.8 and 6.1.1.4'
Cl Cl 0.3639 0.7018 'International Tables Vol C Tables 4.2.6.8 and 6.1.1.4'
O O 0.0492 0.0322 'International Tables Vol C Tables 4.2.6.8 and 6.1.1.4'

loop_
_geom_angle_atom_site_label_1
_geom_angle_atom_site_label_2
_geom_angle_atom_site_label_3
_geom_angle
_geom_angle_site_symmetry_1
_geom_angle_site_symmetry_3
_geom_angle_publ_flag
C10 O1 C7 107.3(4) . . ?
C30 O2 C27 105.5(4) . . ?
C24 C23 H23 120.5 . . ?
C24 C23 C22 119.1(5) . . ?
C22 C23 H23 120.5 . . ?
O1 C7 C1 115.2(4) . . ?
C8 C7 O1 109.9(5) . . ?
C8 C7 C1 134.8(5) . . ?
C2 C3 H3 119.7 . . ?
C2 C3 C4 120.6(5) . . ?
C4 C3 H3 119.7 . . ?
C26 C21 C8 120.9(5) . . ?
C26 C21 C22 118.5(5) . . ?
C22 C21 C8 120.6(5) . . ?
C3 C2 H2 119.6 . . ?
C3 C2 C1 120.7(6) . . ?
C1 C2 H2 119.6 . . ?
C21 C26 H26 119.5 . . ?
C25 C26 C21 120.9(5) . . ?
C25 C26 H26 119.5 . . ?
O1 C10 C11 117.4(5) . . ?
C9 C10 O1 109.5(5) . . ?
C9 C10 C11 132.9(5) . . ?
H35A C35 H35B 109.5 . . ?
H35A C35 H35C 109.5 . . ?
H35B C35 H35C 109.5 . . ?
C4 C35 H35A 109.5 . . ?
C4 C35 H35B 109.5 . . ?
C4 C35 H35C 109.5 . . ?
C7 C8 C21 128.9(5) . . ?
C7 C8 C9 105.7(5) . . ?
C9 C8 C21 125.1(5) . . ?
C26 C25 H25 120.5 . . ?
C26 C25 C24 118.9(5) . . ?
C24 C25 H25 120.5 . . ?
C2 C1 C7 120.1(5) . . ?
C6 C1 C7 121.4(5) . . ?
C6 C1 C2 118.4(5) . . ?
C19 C20 H20 119.6 . . ?
C19 C20 C11 120.7(5) . . ?
C11 C20 H20 119.6 . . ?
C18 C13 C14 119.4(5) . . ?
C12 C13 C14 121.1(5) . . ?
C12 C13 C18 119.5(5) . . ?
C23 C24 Cl1 118.1(4) . . ?
C23 C24 C25 121.4(5) . . ?
C25 C24 Cl1 120.5(5) . . ?
C13 C14 H14 120.0 . . ?
C15 C14 C13 120.0(6) . . ?
C15 C14 H14 120.0 . . ?
C31 C32 Br1 119.3(5) . . ?
C33 C32 Br1 117.7(5) . . ?
C33 C32 C31 123.0(6) . . ?
C6 C5 H5 119.3 . . ?
C6 C5 C4 121.4(6) . . ?
C4 C5 H5 119.3 . . ?
O2 C27 C9 117.2(5) . . ?
C28 C27 O2 111.6(5) . . ?
C28 C27 C9 130.7(6) . . ?
C18 C17 H17 119.8 . . ?
C16 C17 H17 119.8 . . ?
C16 C17 C18 120.3(6) . . ?
C10 C9 C8 107.5(5) . . ?
C10 C9 C27 123.3(5) . . ?
C8 C9 C27 128.5(5) . . ?
C23 C22 C21 121.1(5) . . ?
C23 C22 H22 119.5 . . ?
C21 C22 H22 119.5 . . ?
C13 C18 C17 119.1(5) . . ?
C13 C18 C19 118.9(5) . . ?
C17 C18 C19 122.0(5) . . ?
C14 C15 H15 119.7 . . ?
C14 C15 C16 120.6(6) . . ?
C16 C15 H15 119.7 . . ?
C20 C19 C18 121.0(5) . . ?
C20 C19 H19 119.5 . . ?
C18 C19 H19 119.5 . . ?
C1 C6 H6 119.8 . . ?
C5 C6 C1 120.4(5) . . ?
C5 C6 H6 119.8 . . ?
C20 C11 C10 120.5(5) . . ?
C12 C11 C10 121.0(5) . . ?
C12 C11 C20 118.4(5) . . ?
C3 C4 C35 120.1(6) . . ?
C5 C4 C3 118.5(5) . . ?
C5 C4 C35 121.5(6) . . ?
C34 C29 C28 133.9(6) . . ?
C30 C29 C28 106.3(5) . . ?
C30 C29 C34 119.8(6) . . ?
C27 C28 C29 106.2(5) . . ?
C27 C28 H28 126.9 . . ?
C29 C28 H28 126.9 . . ?
C32 C31 H31 122.3 . . ?
C30 C31 C32 115.3(6) . . ?
C30 C31 H31 122.3 . . ?
C13 C12 H12 119.2 . . ?
C11 C12 C13 121.5(5) . . ?
C11 C12 H12 119.2 . . ?
C17 C16 C15 120.5(6) . . ?
C17 C16 H16 119.7 . . ?
C15 C16 H16 119.7 . . ?
C29 C34 H34 121.6 . . ?
C33 C34 C29 116.9(6) . . ?
C33 C34 H34 121.6 . . ?
C32 C33 C34 121.0(6) . . ?
C32 C33 H33 119.5 . . ?
C34 C33 H33 119.5 . . ?
O2 C30 C29 110.4(5) . . ?
O2 C30 C31 125.6(6) . . ?
C29 C30 C31 124.0(5) . . ?

loop_
_geom_bond_atom_site_label_1
_geom_bond_atom_site_label_2
_geom_bond_distance
_geom_bond_site_symmetry_2
_geom_bond_publ_flag
Br1 C32 1.894(6) . ?
Cl1 C24 1.742(6) . ?
O1 C7 1.380(7) . ?
O1 C10 1.374(6) . ?
O2 C27 1.397(7) . ?
O2 C30 1.374(6) . ?
C23 H23 0.9500 . ?
C23 C24 1.374(8) . ?
C23 C22 1.385(8) . ?
C7 C8 1.371(8) . ?
C7 C1 1.470(7) . ?
C3 H3 0.9500 . ?
C3 C2 1.384(8) . ?
C3 C4 1.392(9) . ?
C21 C26 1.392(8) . ?
C21 C8 1.468(8) . ?
C21 C22 1.396(7) . ?
C2 H2 0.9500 . ?
C2 C1 1.402(8) . ?
C26 H26 0.9500 . ?
C26 C25 1.387(8) . ?
C10 C9 1.359(8) . ?
C10 C11 1.454(8) . ?
C35 H35A 0.9800 . ?
C35 H35B 0.9800 . ?
C35 H35C 0.9800 . ?
C35 C4 1.517(8) . ?
C8 C9 1.439(8) . ?
C25 H25 0.9500 . ?
C25 C24 1.388(8) . ?
C1 C6 1.390(8) . ?
C20 H20 0.9500 . ?
C20 C19 1.358(8) . ?
C20 C11 1.435(8) . ?
C13 C14 1.426(8) . ?
C13 C18 1.407(8) . ?
C13 C12 1.406(8) . ?
C14 H14 0.9500 . ?
C14 C15 1.361(9) . ?
C32 C31 1.382(9) . ?
C32 C33 1.374(10) . ?
C5 H5 0.9500 . ?
C5 C6 1.381(8) . ?
C5 C4 1.388(9) . ?
C27 C9 1.462(7) . ?
C27 C28 1.337(9) . ?
C17 H17 0.9500 . ?
C17 C18 1.410(8) . ?
C17 C16 1.373(9) . ?
C22 H22 0.9500 . ?
C18 C19 1.419(8) . ?
C15 H15 0.9500 . ?
C15 C16 1.404(9) . ?
C19 H19 0.9500 . ?
C6 H6 0.9500 . ?
C11 C12 1.380(8) . ?
C29 C28 1.447(8) . ?
C29 C34 1.409(9) . ?
C29 C30 1.375(9) . ?
C28 H28 0.9500 . ?
C31 H31 0.9500 . ?
C31 C30 1.380(8) . ?
C12 H12 0.9500 . ?
C16 H16 0.9500 . ?
C34 H34 0.9500 . ?
C34 C33 1.397(9) . ?
C33 H33 0.9500 . ?

loop_
_geom_torsion_atom_site_label_1
_geom_torsion_atom_site_label_2
_geom_torsion_atom_site_label_3
_geom_torsion_atom_site_label_4
_geom_torsion
_geom_torsion_site_symmetry_1
_geom_torsion_site_symmetry_2
_geom_torsion_site_symmetry_3
_geom_torsion_site_symmetry_4
_geom_torsion_publ_flag
Br1 C32 C31 C30 -177.6(4) . . . . ?
Br1 C32 C33 C34 178.0(6) . . . . ?
O1 C7 C8 C21 175.4(5) . . . . ?
O1 C7 C8 C9 1.3(6) . . . . ?
O1 C7 C1 C2 -23.0(7) . . . . ?
O1 C7 C1 C6 156.4(5) . . . . ?
O1 C10 C9 C8 0.4(6) . . . . ?
O1 C10 C9 C27 -170.5(5) . . . . ?
O1 C10 C11 C20 24.0(8) . . . . ?
O1 C10 C11 C12 -160.9(5) . . . . ?
O2 C27 C9 C10 -103.7(7) . . . . ?
O2 C27 C9 C8 87.4(7) . . . . ?
O2 C27 C28 C29 1.6(7) . . . . ?
C7 O1 C10 C9 0.4(6) . . . . ?
C7 O1 C10 C11 -176.1(5) . . . . ?
C7 C8 C9 C10 -1.0(6) . . . . ?
C7 C8 C9 C27 169.3(6) . . . . ?
C7 C1 C6 C5 179.6(5) . . . . ?
C3 C2 C1 C7 179.6(5) . . . . ?
C3 C2 C1 C6 0.2(8) . . . . ?
C21 C26 C25 C24 -0.3(9) . . . . ?
C21 C8 C9 C10 -175.4(5) . . . . ?
C21 C8 C9 C27 -5.1(9) . . . . ?
C2 C3 C4 C35 177.6(6) . . . . ?
C2 C3 C4 C5 -0.8(9) . . . . ?
C2 C1 C6 C5 -1.0(8) . . . . ?
C26 C21 C8 C7 130.2(6) . . . . ?
C26 C21 C8 C9 -56.8(8) . . . . ?
C26 C21 C22 C23 -1.2(8) . . . . ?
C26 C25 C24 Cl1 177.2(5) . . . . ?
C26 C25 C24 C23 -2.0(9) . . . . ?
C10 O1 C7 C8 -1.1(6) . . . . ?
C10 O1 C7 C1 179.2(5) . . . . ?
C10 C11 C12 C13 -172.9(5) . . . . ?
C8 C7 C1 C2 157.4(6) . . . . ?
C8 C7 C1 C6 -23.2(10) . . . . ?
C8 C21 C26 C25 179.3(5) . . . . ?
C8 C21 C22 C23 -178.7(5) . . . . ?
C1 C7 C8 C21 -5.0(11) . . . . ?
C1 C7 C8 C9 -179.1(6) . . . . ?
C20 C11 C12 C13 2.3(8) . . . . ?
C13 C14 C15 C16 -1.3(10) . . . . ?
C13 C18 C19 C20 2.1(8) . . . . ?
C24 C23 C22 C21 -1.0(9) . . . . ?
C14 C13 C18 C17 0.4(8) . . . . ?
C14 C13 C18 C19 -178.3(5) . . . . ?
C14 C13 C12 C11 176.0(5) . . . . ?
C14 C15 C16 C17 0.6(10) . . . . ?
C32 C31 C30 O2 176.8(5) . . . . ?
C32 C31 C30 C29 -1.3(9) . . . . ?
C27 O2 C30 C29 1.9(6) . . . . ?
C27 O2 C30 C31 -176.4(6) . . . . ?
C17 C18 C19 C20 -176.5(5) . . . . ?
C9 C10 C11 C20 -151.4(6) . . . . ?
C9 C10 C11 C12 23.6(10) . . . . ?
C9 C27 C28 C29 -169.7(6) . . . . ?
C22 C23 C24 Cl1 -176.6(4) . . . . ?
C22 C23 C24 C25 2.6(9) . . . . ?
C22 C21 C26 C25 1.9(9) . . . . ?
C22 C21 C8 C7 -52.4(8) . . . . ?
C22 C21 C8 C9 120.6(6) . . . . ?
C18 C13 C14 C15 0.8(9) . . . . ?
C18 C13 C12 C11 -2.3(8) . . . . ?
C18 C17 C16 C15 0.6(9) . . . . ?
C19 C20 C11 C10 175.1(5) . . . . ?
C19 C20 C11 C12 -0.1(8) . . . . ?
C6 C5 C4 C3 0.0(9) . . . . ?
C6 C5 C4 C35 -178.4(6) . . . . ?
C11 C10 C9 C8 176.1(6) . . . . ?
C11 C10 C9 C27 5.2(10) . . . . ?
C11 C20 C19 C18 -2.2(9) . . . . ?
C4 C3 C2 C1 0.7(9) . . . . ?
C4 C5 C6 C1 0.9(9) . . . . ?
C29 C34 C33 C32 0.4(11) . . . . ?
C28 C27 C9 C10 67.1(9) . . . . ?
C28 C27 C9 C8 -101.8(8) . . . . ?
C28 C29 C34 C33 -175.7(7) . . . . ?
C28 C29 C30 O2 -1.0(7) . . . . ?
C28 C29 C30 C31 177.4(6) . . . . ?
C31 C32 C33 C34 -1.1(11) . . . . ?
C12 C13 C14 C15 -177.5(6) . . . . ?
C12 C13 C18 C17 178.7(5) . . . . ?
C12 C13 C18 C19 0.1(8) . . . . ?
C16 C17 C18 C13 -1.0(8) . . . . ?
C16 C17 C18 C19 177.6(6) . . . . ?
C34 C29 C28 C27 175.6(7) . . . . ?
C34 C29 C30 O2 -177.6(6) . . . . ?
C34 C29 C30 C31 0.7(10) . . . . ?
C33 C32 C31 C30 1.5(9) . . . . ?
C30 O2 C27 C9 170.3(5) . . . . ?
C30 O2 C27 C28 -2.2(6) . . . . ?
C30 C29 C28 C27 -0.4(7) . . . . ?
C30 C29 C34 C33 -0.2(10) . . . . ?
